data_1545329
loop_
_publ_author_name
'Singh, Shailendra K.'
'Chandna, Nisha'
'Jain, Nidhi'

_publ_section_title
;
 N-Mannich Bases of Aromatic Heterocyclic Amides: Synthesis via
 Copper-Catalyzed Aerobic Cross-Dehydrogenative Coupling under Ambient
 Conditions
;
_journal_name_full 'Organic Letters'
_journal_paper_doi 10.1021/acs.orglett.7b00125
_journal_year 2017
_chemical_formula_moiety 'C16 H13 Cl N2 O2'
_chemical_formula_sum 'C16 H13 Cl N2 O2'
_chemical_formula_weight 300.73
_chemical_name_systematic
; 
 ? 
;
_space_group_IT_number 14
_symmetry_cell_setting monoclinic
_symmetry_space_group_name_Hall '-P 2ybc'
_symmetry_space_group_name_H-M 'P 1 21/c 1'
_atom_sites_solution_hydrogens geom
_atom_sites_solution_primary direct
_atom_sites_solution_secondary difmap
_audit_creation_method SHELXL-97
_cell_angle_alpha 90.00
_cell_angle_beta 101.584(3)
_cell_angle_gamma 90.00
_cell_formula_units_Z 4
_cell_length_a 7.7605(12)
_cell_length_b 19.327(3)
_cell_length_c 9.6643(16)
_cell_measurement_reflns_used 1796
_cell_measurement_temperature 298(2)
_cell_measurement_theta_max 23.40
_cell_measurement_theta_min 2.40
_cell_volume 1420.0(4)
_computing_cell_refinement 'Bruker SMART'
_computing_data_collection 'Bruker SMART'
_computing_data_reduction 'Bruker SAINT'
_computing_molecular_graphics 'Bruker SHELXTL'
_computing_publication_material 'Bruker SHELXTL'
_computing_structure_refinement 'SHELXL-97 (Sheldrick, 1997)'
_computing_structure_solution 'SHELXS-97 (Sheldrick, 1990)'
_diffrn_ambient_temperature 298(2)
_diffrn_measured_fraction_theta_full 0.980
_diffrn_measured_fraction_theta_max 0.980
_diffrn_measurement_device_type 'CCD area detector'
_diffrn_measurement_method 'phi and omega scans'
_diffrn_radiation_monochromator graphite
_diffrn_radiation_source 'fine-focus sealed tube'
_diffrn_radiation_type MoK\a
_diffrn_radiation_wavelength 0.71073
_diffrn_reflns_av_R_equivalents 0.0217
_diffrn_reflns_av_sigmaI/netI 0.0364
_diffrn_reflns_limit_h_max 9
_diffrn_reflns_limit_h_min -6
_diffrn_reflns_limit_k_max 22
_diffrn_reflns_limit_k_min -19
_diffrn_reflns_limit_l_max 11
_diffrn_reflns_limit_l_min -11
_diffrn_reflns_number 6744
_diffrn_reflns_theta_full 25.00
_diffrn_reflns_theta_max 25.00
_diffrn_reflns_theta_min 2.11
_exptl_absorpt_coefficient_mu 0.274
_exptl_absorpt_correction_type none
_exptl_crystal_colour white
_exptl_crystal_density_diffrn 1.407
_exptl_crystal_density_method 'not measured'
_exptl_crystal_description block
_exptl_crystal_F_000 624.0
_exptl_crystal_size_max 0.52
_exptl_crystal_size_mid 0.35
_exptl_crystal_size_min 0.13
_refine_diff_density_max 0.182
_refine_diff_density_min -0.227
_refine_diff_density_rms 0.039
_refine_ls_extinction_method none
_refine_ls_goodness_of_fit_ref 1.039
_refine_ls_hydrogen_treatment mixed
_refine_ls_matrix_type full
_refine_ls_number_parameters 191
_refine_ls_number_reflns 2451
_refine_ls_number_restraints 0
_refine_ls_restrained_S_all 1.039
_refine_ls_R_factor_all 0.0546
_refine_ls_R_factor_gt 0.0405
_refine_ls_shift/su_max 0.001
_refine_ls_shift/su_mean 0.000
_refine_ls_structure_factor_coef Fsqd
_refine_ls_weighting_details 'calc w=1/[\s^2^(Fo^2^)+(0.0446P)^2^+0.2982P] where P=(Fo^2^+2Fc^2^)/3'
_refine_ls_weighting_scheme calc
_refine_ls_wR_factor_gt 0.0985
_refine_ls_wR_factor_ref 0.1057
_reflns_number_gt 1908
_reflns_number_total 2451
_reflns_threshold_expression >2sigma(I)
_cod_data_source_file ol7b00125_si_002.cif
_cod_data_source_block vi2m
_cod_depositor_comments
;
The following automatic conversions were performed:

'_symmetry_cell_setting' value 'Monoclinic' changed to 'monoclinic'
according to
/home/data/users/saulius/crontab/automatic-downloads/rss-feeds/ACS/lib/dictionaries/cif_core.dic
dictionary named 'cif_core.dic' version 2.4.2 from 2011-04-26.

Automatic conversion script
Id: cif_fix_values 4973 2017-02-22 13:04:09Z antanas 
;
_cod_original_sg_symbol_H-M P21/c
_cod_database_code 1545329

loop_
_symmetry_equiv_pos_as_xyz
'x, y, z'
'-x, y+1/2, -z+1/2'
'-x, -y, -z'
'x, -y-1/2, z-1/2'

loop_
_atom_site_label
_atom_site_type_symbol
_atom_site_fract_x
_atom_site_fract_y
_atom_site_fract_z
_atom_site_U_iso_or_equiv
_atom_site_adp_type
_atom_site_occupancy
_atom_site_symmetry_multiplicity
_atom_site_calc_flag
_atom_site_refinement_flags
Cl1 Cl 1.27985(9) 0.71577(3) 0.13261(7) 0.0794(2) Uani 1 1 d .
N2 N 0.68686(19) 0.97648(8) 0.33550(15) 0.0454(4) Uani 1 1 d .
N1 N 0.7717(2) 0.85919(8) 0.41617(19) 0.0572(5) Uani 1 1 d .
O2 O 0.91978(19) 1.02868(7) 0.26105(16) 0.0644(4) Uani 1 1 d .
O1 O 0.40661(18) 0.95351(7) 0.36989(16) 0.0627(4) Uani 1 1 d .
C9 C 0.7637(3) 1.02151(10) 0.2532(2) 0.0482(5) Uani 1 1 d .
C6 C 0.8897(2) 0.82637(10) 0.34716(19) 0.0465(5) Uani 1 1 d .
C5 C 1.0293(3) 0.86167(10) 0.3069(2) 0.0515(5) Uani 1 1 d .
H5 H 1.0425 0.9089 0.3240 0.062 Uiso 1 1 calc R
C16 C 0.5045(3) 0.98374(10) 0.3077(2) 0.0477(5) Uani 1 1 d .
C4 C 1.1470(3) 0.82754(11) 0.24250(19) 0.0529(5) Uani 1 1 d .
H4 H 1.2394 0.8518 0.2171 0.064 Uiso 1 1 calc R
C15 C 0.4602(3) 1.03522(9) 0.1927(2) 0.0485(5) Uani 1 1 d .
C14 C 0.2990(3) 1.05989(11) 0.1221(2) 0.0615(6) Uani 1 1 d .
H14 H 0.1943 1.0450 0.1450 0.074 Uiso 1 1 calc R
C2 C 0.9936(3) 0.72213(11) 0.2522(2) 0.0626(6) Uani 1 1 d .
H2 H 0.9816 0.6749 0.2340 0.075 Uiso 1 1 calc R
C7 C 0.6322(3) 0.81959(12) 0.4595(3) 0.0690(6) Uani 1 1 d .
H7A H 0.5538 0.8020 0.3774 0.104 Uiso 1 1 calc R
H7B H 0.5681 0.8489 0.5115 0.104 Uiso 1 1 calc R
H7C H 0.6825 0.7817 0.5182 0.104 Uiso 1 1 calc R
C10 C 0.6161(3) 1.05763(10) 0.15891(19) 0.0485(5) Uani 1 1 d .
C3 C 1.1293(3) 0.75787(11) 0.2152(2) 0.0545(5) Uani 1 1 d .
C11 C 0.6169(3) 1.10593(11) 0.0543(2) 0.0609(6) Uani 1 1 d .
H11 H 0.7216 1.1216 0.0325 0.073 Uiso 1 1 calc R
C8 C 0.7829(3) 0.93115(10) 0.4481(2) 0.0524(5) Uani 1 1 d .
H8A H 0.9059 0.9445 0.4679 0.063 Uiso 1 1 calc R
H8B H 0.7376 0.9389 0.5333 0.063 Uiso 1 1 calc R
C13 C 0.3006(3) 1.10773(12) 0.0160(2) 0.0676(6) Uani 1 1 d .
H13 H 0.1944 1.1251 -0.0340 0.081 Uiso 1 1 calc R
C1 C 0.8745(3) 0.75600(11) 0.3165(2) 0.0563(5) Uani 1 1 d .
H1 H 0.7817 0.7312 0.3399 0.068 Uiso 1 1 calc R
C12 C 0.4558(3) 1.13037(11) -0.0174(2) 0.0672(6) Uani 1 1 d .
H12 H 0.4522 1.1626 -0.0893 0.081 Uiso 1 1 calc R

loop_
_atom_site_aniso_label
_atom_site_aniso_U_11
_atom_site_aniso_U_22
_atom_site_aniso_U_33
_atom_site_aniso_U_23
_atom_site_aniso_U_13
_atom_site_aniso_U_12
Cl1 0.0832(5) 0.0826(5) 0.0783(4) -0.0116(3) 0.0301(3) 0.0144(3)
N2 0.0389(9) 0.0466(9) 0.0517(9) 0.0003(7) 0.0116(7) -0.0001(7)
N1 0.0528(11) 0.0468(10) 0.0785(11) 0.0090(8) 0.0283(9) 0.0002(8)
O2 0.0442(9) 0.0659(10) 0.0855(10) 0.0122(8) 0.0186(7) -0.0026(7)
O1 0.0482(9) 0.0638(9) 0.0800(10) -0.0001(7) 0.0225(8) -0.0053(7)
C9 0.0433(12) 0.0459(11) 0.0570(11) -0.0045(9) 0.0138(9) -0.0019(9)
C6 0.0418(11) 0.0483(11) 0.0485(10) 0.0081(8) 0.0066(8) -0.0005(9)
C5 0.0485(12) 0.0461(11) 0.0609(12) 0.0048(9) 0.0136(10) -0.0011(9)
C16 0.0443(12) 0.0437(11) 0.0570(11) -0.0108(9) 0.0148(9) -0.0025(9)
C4 0.0466(12) 0.0591(13) 0.0541(11) 0.0066(9) 0.0126(9) -0.0022(10)
C15 0.0449(12) 0.0454(11) 0.0544(11) -0.0105(9) 0.0084(9) 0.0031(9)
C14 0.0486(13) 0.0620(13) 0.0713(13) -0.0122(11) 0.0059(11) 0.0077(10)
C2 0.0635(15) 0.0515(12) 0.0715(14) -0.0078(10) 0.0105(11) -0.0038(11)
C7 0.0569(14) 0.0671(14) 0.0899(16) 0.0195(12) 0.0312(12) 0.0009(11)
C10 0.0494(12) 0.0439(10) 0.0525(11) -0.0061(8) 0.0111(9) 0.0050(9)
C3 0.0511(13) 0.0624(13) 0.0485(11) -0.0008(9) 0.0067(9) 0.0043(10)
C11 0.0697(15) 0.0522(12) 0.0638(12) 0.0016(10) 0.0207(11) 0.0059(11)
C8 0.0474(12) 0.0597(13) 0.0510(11) 0.0021(9) 0.0123(9) 0.0017(10)
C13 0.0694(17) 0.0643(14) 0.0625(13) -0.0098(12) -0.0027(11) 0.0222(12)
C1 0.0498(13) 0.0537(12) 0.0655(12) 0.0017(10) 0.0120(10) -0.0102(10)
C12 0.0859(18) 0.0566(13) 0.0574(12) -0.0001(10) 0.0102(12) 0.0183(13)

loop_
_atom_type_symbol
_atom_type_description
_atom_type_scat_dispersion_real
_atom_type_scat_dispersion_imag
_atom_type_scat_source
C C 0.0033 0.0016 'International Tables Vol C Tables 4.2.6.8 and 6.1.1.4'
H H 0.0000 0.0000 'International Tables Vol C Tables 4.2.6.8 and 6.1.1.4'
N N 0.0061 0.0033 'International Tables Vol C Tables 4.2.6.8 and 6.1.1.4'
O O 0.0106 0.0060 'International Tables Vol C Tables 4.2.6.8 and 6.1.1.4'
Cl Cl 0.1484 0.1585 'International Tables Vol C Tables 4.2.6.8 and 6.1.1.4'

loop_
_geom_angle_atom_site_label_1
_geom_angle_atom_site_label_2
_geom_angle_atom_site_label_3
_geom_angle
C9 N2 C16 111.22(16)
C9 N2 C8 125.55(16)
C16 N2 C8 122.99(15)
C6 N1 C8 122.17(16)
C6 N1 C7 119.90(17)
C8 N1 C7 117.93(17)
O2 C9 N2 125.15(18)
O2 C9 C10 128.69(18)
N2 C9 C10 106.16(16)
N1 C6 C1 120.82(17)
N1 C6 C5 122.16(17)
C1 C6 C5 117.01(18)
C4 C5 C6 120.95(19)
C4 C5 H5 119.5
C6 C5 H5 119.5
O1 C16 N2 124.77(18)
O1 C16 C15 128.59(18)
N2 C16 C15 106.63(16)
C5 C4 C3 120.53(18)
C5 C4 H4 119.7
C3 C4 H4 119.7
C14 C15 C10 121.47(19)
C14 C15 C16 130.74(19)
C10 C15 C16 107.78(17)
C13 C14 C15 117.0(2)
C13 C14 H14 121.5
C15 C14 H14 121.5
C3 C2 C1 120.0(2)
C3 C2 H2 120.0
C1 C2 H2 120.0
N1 C7 H7A 109.5
N1 C7 H7B 109.5
H7A C7 H7B 109.5
N1 C7 H7C 109.5
H7A C7 H7C 109.5
H7B C7 H7C 109.5
C11 C10 C15 121.21(19)
C11 C10 C9 130.69(19)
C15 C10 C9 108.10(17)
C2 C3 C4 119.86(19)
C2 C3 Cl1 120.45(17)
C4 C3 Cl1 119.69(16)
C10 C11 C12 117.5(2)
C10 C11 H11 121.2
C12 C11 H11 121.2
N1 C8 N2 114.82(16)
N1 C8 H8A 108.6
N2 C8 H8A 108.6
N1 C8 H8B 108.6
N2 C8 H8B 108.6
H8A C8 H8B 107.5
C12 C13 C14 121.6(2)
C12 C13 H13 119.2
C14 C13 H13 119.2
C2 C1 C6 121.62(19)
C2 C1 H1 119.2
C6 C1 H1 119.2
C13 C12 C11 121.2(2)
C13 C12 H12 119.4
C11 C12 H12 119.4

loop_
_geom_bond_atom_site_label_1
_geom_bond_atom_site_label_2
_geom_bond_distance
Cl1 C3 1.743(2)
N2 C9 1.392(2)
N2 C16 1.394(2)
N2 C8 1.477(2)
N1 C6 1.390(2)
N1 C8 1.424(2)
N1 C7 1.454(2)
O2 C9 1.206(2)
O1 C16 1.209(2)
C9 C10 1.487(3)
C6 C1 1.392(3)
C6 C5 1.400(3)
C5 C4 1.373(3)
C5 H5 0.9300
C16 C15 1.479(3)
C4 C3 1.374(3)
C4 H4 0.9300
C15 C14 1.384(3)
C15 C10 1.385(3)
C14 C13 1.383(3)
C14 H14 0.9300
C2 C3 1.366(3)
C2 C1 1.378(3)
C2 H2 0.9300
C7 H7A 0.9600
C7 H7B 0.9600
C7 H7C 0.9600
C10 C11 1.377(3)
C11 C12 1.385(3)
C11 H11 0.9300
C8 H8A 0.9700
C8 H8B 0.9700
C13 C12 1.380(3)
C13 H13 0.9300
C1 H1 0.9300
C12 H12 0.9300

loop_
_geom_torsion_atom_site_label_1
_geom_torsion_atom_site_label_2
_geom_torsion_atom_site_label_3
_geom_torsion_atom_site_label_4
_geom_torsion
C16 N2 C9 O2 175.89(18)
C8 N2 C9 O2 1.4(3)
C16 N2 C9 C10 -3.5(2)
C8 N2 C9 C10 -177.95(16)
C8 N1 C6 C1 -179.53(18)
C7 N1 C6 C1 1.2(3)
C8 N1 C6 C5 1.2(3)
C7 N1 C6 C5 -178.11(18)
N1 C6 C5 C4 178.09(17)
C1 C6 C5 C4 -1.2(3)
C9 N2 C16 O1 -175.87(18)
C8 N2 C16 O1 -1.2(3)
C9 N2 C16 C15 3.0(2)
C8 N2 C16 C15 177.69(15)
C6 C5 C4 C3 0.5(3)
O1 C16 C15 C14 -3.4(3)
N2 C16 C15 C14 177.75(19)
O1 C16 C15 C10 177.55(19)
N2 C16 C15 C10 -1.3(2)
C10 C15 C14 C13 0.2(3)
C16 C15 C14 C13 -178.77(18)
C14 C15 C10 C11 0.6(3)
C16 C15 C10 C11 179.77(17)
C14 C15 C10 C9 -179.93(17)
C16 C15 C10 C9 -0.7(2)
O2 C9 C10 C11 2.6(3)
N2 C9 C10 C11 -178.03(19)
O2 C9 C10 C15 -176.79(19)
N2 C9 C10 C15 2.6(2)
C1 C2 C3 C4 0.1(3)
C1 C2 C3 Cl1 -179.50(16)
C5 C4 C3 C2 0.1(3)
C5 C4 C3 Cl1 179.70(15)
C15 C10 C11 C12 -1.0(3)
C9 C10 C11 C12 179.61(19)
C6 N1 C8 N2 88.3(2)
C7 N1 C8 N2 -92.4(2)
C9 N2 C8 N1 -110.4(2)
C16 N2 C8 N1 75.7(2)
C15 C14 C13 C12 -0.5(3)
C3 C2 C1 C6 -0.9(3)
N1 C6 C1 C2 -177.89(19)
C5 C6 C1 C2 1.4(3)
C14 C13 C12 C11 0.0(3)
C10 C11 C12 C13 0.7(3)
